data_4118301
loop_
_publ_author_name
'Sven O. Sylvester'
'Jacqueline M. Cole'
'Paul G. Waddell'

_publ_section_title
;
 Photoconversion Bonding Mechanism in Ruthenium Sulfur Dioxide Linkage
 Photoisomers Revealed by in Situ Diffraction
;
_journal_name_full 'Journal of the American Chemical Society'
_journal_page_first 11860
_journal_page_last 11863
_journal_paper_doi 10.1021/ja303943q
_journal_volume 134
_journal_year 2012
_chemical_formula_moiety 'C5 H19 Cl2 N5 O3 Ru1 S1'
_chemical_formula_sum 'C5 H19 Cl2 N5 O3 Ru S'
_chemical_formula_weight 401.28
_chemical_name_systematic
;
 ?
;
_space_group_IT_number 62
_symmetry_cell_setting orthorhombic
_symmetry_space_group_name_Hall '-P 2n 2a'
_symmetry_space_group_name_H-M 'P m c n'
_atom_sites_solution_hydrogens geom
_atom_sites_solution_primary direct
_atom_sites_solution_secondary difmap
_audit_creation_date 2012-03-14T09:30:40-00:00
_audit_creation_method 'WinGX routine CIF_UPDATE'
_cell_angle_alpha 90
_cell_angle_beta 90
_cell_angle_gamma 90
_cell_formula_units_Z 4
_cell_length_a 6.9380(9)
_cell_length_b 9.6437(13)
_cell_length_c 21.505(3)
_cell_measurement_reflns_used 5591
_cell_measurement_temperature 100(2)
_cell_measurement_theta_max 33
_cell_measurement_theta_min 2.1
_cell_volume 1438.9(3)
_computing_cell_refinement
;
        CrystalClear-SM Expert 2.0 r4 (Rigaku, 2009)
;
_computing_data_collection
;
        CrystalClear-SM Expert 2.0 r4 (Rigaku, 2009)
;
_computing_data_reduction
;
        CrystalClear-SM Expert 2.0 r4 (Rigaku, 2009)
;
_computing_molecular_graphics 'Ortep-3 for Windows (Farrugia, 1997)'
_computing_publication_material 'WinGX publication routines (Farrugia, 1999)'
_computing_structure_refinement 'SHELXL-97 (Sheldrick, 2008)'
_diffrn_ambient_temperature 100(2)
_diffrn_detector_area_resol_mean 28.5714
_diffrn_measured_fraction_theta_full 0.983
_diffrn_measured_fraction_theta_max 0.899
_diffrn_measurement_device_type
;
        Rigaku Saturn724+ (2x2 bin mode)
;
_diffrn_measurement_method 'profile data from \w-scans'
_diffrn_radiation_monochromator graphite
_diffrn_radiation_type MoK\a
_diffrn_radiation_wavelength 0.71073
_diffrn_reflns_av_R_equivalents 0.0312
_diffrn_reflns_av_unetI/netI 0.0253
_diffrn_reflns_limit_h_max 9
_diffrn_reflns_limit_h_min -7
_diffrn_reflns_limit_k_max 14
_diffrn_reflns_limit_k_min -14
_diffrn_reflns_limit_l_max 32
_diffrn_reflns_limit_l_min -16
_diffrn_reflns_number 6860
_diffrn_reflns_theta_full 27.5
_diffrn_reflns_theta_max 33.01
_diffrn_reflns_theta_min 3.49
_diffrn_source 'Sealed Tube'
_exptl_absorpt_coefficient_mu 1.61
_exptl_absorpt_correction_T_max 1
_exptl_absorpt_correction_T_min 0.849
_exptl_absorpt_correction_type multi-scan
_exptl_crystal_colour Colorless
_exptl_crystal_density_diffrn 1.852
_exptl_crystal_description Prism
_exptl_crystal_F_000 808
_exptl_crystal_size_max 0.2
_exptl_crystal_size_mid 0.2
_exptl_crystal_size_min 0.2
_refine_diff_density_max 1.07
_refine_diff_density_min -0.505
_refine_diff_density_rms 0.12
_refine_ls_extinction_method none
_refine_ls_goodness_of_fit_ref 1.167
_refine_ls_hydrogen_treatment mixed
_refine_ls_matrix_type full
_refine_ls_number_parameters 105
_refine_ls_number_reflns 2616
_refine_ls_number_restraints 0
_refine_ls_restrained_S_all 1.167
_refine_ls_R_factor_all 0.0288
_refine_ls_R_factor_gt 0.0278
_refine_ls_shift/su_max 0.001
_refine_ls_shift/su_mean 0
_refine_ls_structure_factor_coef Fsqd
_refine_ls_weighting_details 'calc w=1/[\s^2^(Fo^2^)+(0.0175P)^2^+1.8618P] where P=(Fo^2^+2Fc^2^)/3'
_refine_ls_weighting_scheme calc
_refine_ls_wR_factor_ref 0.0615
_reflns_number_gt 2544
_reflns_number_total 2616
_reflns_threshold_expression >2\s(I)
_cod_data_source_file ja303943q_si_002_01.cif
_cod_data_source_block pyr-100k-dark
_cod_database_code 4118301

loop_
_symmetry_equiv_pos_as_xyz
'x, y, z'
'-x+1/2, -y+1/2, z+1/2'
'x+1/2, -y, -z'
'-x, y+1/2, -z+1/2'
'-x, -y, -z'
'x-1/2, y-1/2, -z-1/2'
'-x-1/2, y, z'
'x, -y-1/2, z-1/2'

loop_
_atom_site_label
_atom_site_fract_x
_atom_site_fract_y
_atom_site_fract_z
_atom_site_U_iso_or_equiv
_atom_site_adp_type
_atom_site_calc_flag
_atom_site_refinement_flags
_atom_site_occupancy
_atom_site_type_symbol
Ru1 0.25 0.772123(17) 0.584079(8) 0.00868(5) Uani d S 1 Ru
S1 0.25 0.73164(6) 0.48773(2) 0.01050(10) Uani d S 1 S
O2 0.25 0.59045(18) 0.46411(8) 0.0181(4) Uani d S 1 O
Cl1 0.75 0.83199(6) 0.69485(3) 0.01431(11) Uani d S 1 Cl
Cl2 0.75 0.77451(6) 0.47167(3) 0.01514(11) Uani d S 1 Cl
O1 0.25 0.83821(18) 0.44044(8) 0.0154(3) Uani d S 1 O
N3 0.25 0.8089(2) 0.68110(9) 0.0110(3) Uani d S 1 n
N1 0.4686(2) 0.92424(14) 0.57733(6) 0.0130(2) Uani d . 1 n
H1A 0.5341 0.9289 0.6139 0.019 Uiso calc R 1 H
H1B 0.4143 1.0081 0.569 0.019 Uiso calc R 1 H
H1C 0.5514 0.9012 0.5462 0.019 Uiso calc R 1 H
N2 0.4724(2) 0.62458(15) 0.60087(7) 0.0143(3) Uani d . 1 n
H2A 0.5568 0.6594 0.6293 0.021 Uiso calc R 1 H
H2B 0.5358 0.6065 0.5647 0.021 Uiso calc R 1 H
H2C 0.4198 0.5448 0.6158 0.021 Uiso calc R 1 H
C4 0.25 0.9695(3) 0.76610(12) 0.0183(5) Uani d S 1 C
H4 0.25 1.0629 0.7801 0.022 Uiso calc SR 1 H
C5 0.25 0.9394(2) 0.70304(11) 0.0142(4) Uani d S 1 C
H5 0.25 1.014 0.6742 0.017 Uiso calc SR 1 H
C3 0.25 0.8609(3) 0.80840(11) 0.0193(5) Uani d S 1 C
H3 0.25 0.8786 0.8518 0.023 Uiso calc SR 1 H
C2 0.25 0.7261(3) 0.78614(11) 0.0180(5) Uani d S 1 C
H2 0.25 0.6498 0.8141 0.022 Uiso calc SR 1 H
C1 0.25 0.7041(3) 0.72271(11) 0.0153(4) Uani d S 1 C
H1 0.25 0.6114 0.7077 0.018 Uiso calc SR 1 H
O3 0.25 0.3893(2) 0.65620(10) 0.0211(4) Uani d S 1 O
H20 0.25 0.367(4) 0.690(2) 0.030(11) Uiso d S 1 H
H21 0.25 0.324(4) 0.6286(18) 0.026(10) Uiso d S 1 H

loop_
_atom_site_aniso_label
_atom_site_aniso_U_11
_atom_site_aniso_U_22
_atom_site_aniso_U_33
_atom_site_aniso_U_12
_atom_site_aniso_U_13
_atom_site_aniso_U_23
Ru1 0.00941(9) 0.00833(8) 0.00831(8) 0 0 -0.00027(5)
S1 0.0119(3) 0.0106(2) 0.0091(2) 0 0 -0.00056(17)
O2 0.0268(10) 0.0127(7) 0.0149(8) 0 0 -0.0031(6)
Cl1 0.0138(3) 0.0157(2) 0.0134(2) 0 0 0.00025(18)
Cl2 0.0164(3) 0.0144(2) 0.0147(2) 0 0 -0.00170(18)
O1 0.0194(9) 0.0151(8) 0.0118(7) 0 0 0.0034(6)
N3 0.0108(9) 0.0108(8) 0.0115(7) 0 0 0.0002(6)
N1 0.0123(6) 0.0127(6) 0.0140(6) -0.0007(5) 0.0005(5) 0.0009(5)
N2 0.0148(7) 0.0139(6) 0.0142(6) 0.0020(5) -0.0003(5) -0.0004(5)
C4 0.0231(13) 0.0167(11) 0.0150(10) 0 0 -0.0043(8)
C5 0.0179(12) 0.0115(9) 0.0132(9) 0 0 -0.0007(7)
C3 0.0247(13) 0.0214(11) 0.0118(9) 0 0 -0.0032(9)
C2 0.0242(14) 0.0186(11) 0.0110(9) 0 0 0.0025(8)
C1 0.0175(12) 0.0132(10) 0.0152(10) 0 0 0.0009(8)
O3 0.0350(12) 0.0130(8) 0.0152(8) 0 0 0.0000(6)

loop_
_atom_type_symbol
_atom_type_description
_atom_type_scat_dispersion_real
_atom_type_scat_dispersion_imag
_atom_type_scat_source
C C 0.0033 0.0016 'International Tables Vol C Tables 4.2.6.8 and 6.1.1.4'
H H 0 0 'International Tables Vol C Tables 4.2.6.8 and 6.1.1.4'
Cl Cl 0.1484 0.1585 'International Tables Vol C Tables 4.2.6.8 and 6.1.1.4'
N N 0.0061 0.0033 'International Tables Vol C Tables 4.2.6.8 and 6.1.1.4'
O O 0.0106 0.006 'International Tables Vol C Tables 4.2.6.8 and 6.1.1.4'
Ru Ru -1.2594 0.8363 'International Tables Vol C Tables 4.2.6.8 and 6.1.1.4'
S S 0.1246 0.1234 'International Tables Vol C Tables 4.2.6.8 and 6.1.1.4'

loop_
_geom_angle_atom_site_label_1
_geom_angle_atom_site_label_2
_geom_angle_atom_site_label_3
_geom_angle
_geom_angle_site_symmetry_1
_geom_angle_site_symmetry_3
S1 Ru1 N1 93.50(4) . .
S1 Ru1 N1 93.50(4) . 7_655
N1 Ru1 N1 91.63(8) . 7_655
S1 Ru1 N3 178.97(6) . .
N1 Ru1 N3 87.22(5) . .
N1 Ru1 N3 87.22(5) 7_655 .
S1 Ru1 N2 92.46(4) . 7_655
N1 Ru1 N2 174.02(5) . 7_655
N1 Ru1 N2 87.45(6) 7_655 7_655
N3 Ru1 N2 86.83(5) . 7_655
S1 Ru1 N2 92.46(4) . .
N1 Ru1 N2 87.45(6) . .
N1 Ru1 N2 174.02(6) 7_655 .
N3 Ru1 N2 86.83(5) . .
N2 Ru1 N2 92.87(8) 7_655 .
O1 S1 O2 114.85(11) . .
O1 S1 Ru1 124.03(8) . .
O2 S1 Ru1 121.13(8) . .
C5 N3 C1 117.9(2) . .
C5 N3 Ru1 120.19(16) . .
C1 N3 Ru1 121.88(16) . .
Ru1 N1 H1A 109.5 . .
Ru1 N1 H1B 109.5 . .
H1A N1 H1B 109.5 . .
Ru1 N1 H1C 109.5 . .
H1A N1 H1C 109.5 . .
H1B N1 H1C 109.5 . .
Ru1 N2 H2A 109.5 . .
Ru1 N2 H2B 109.5 . .
H2A N2 H2B 109.5 . .
Ru1 N2 H2C 109.5 . .
H2A N2 H2C 109.5 . .
H2B N2 H2C 109.5 . .
C5 C4 C3 118.9(2) . .
C5 C4 H4 120.5 . .
C3 C4 H4 120.5 . .
N3 C5 C4 122.6(2) . .
N3 C5 H5 118.7 . .
C4 C5 H5 118.7 . .
C2 C3 C4 118.8(2) . .
C2 C3 H3 120.6 . .
C4 C3 H3 120.6 . .
C1 C2 C3 119.0(2) . .
C1 C2 H2 120.5 . .
C3 C2 H2 120.5 . .
N3 C1 C2 122.7(2) . .
N3 C1 H1 118.6 . .
C2 C1 H1 118.6 . .
H20 O3 H21 117(4) . .

loop_
_geom_bond_atom_site_label_1
_geom_bond_atom_site_label_2
_geom_bond_site_symmetry_2
_geom_bond_distance
Ru1 S1 . 2.1085(6)
Ru1 N1 . 2.1150(15)
Ru1 N1 7_655 2.1150(15)
Ru1 N3 . 2.1164(19)
Ru1 N2 7_655 2.1300(15)
Ru1 N2 . 2.1300(15)
S1 O1 . 1.4459(18)
S1 O2 . 1.4532(18)
N3 C5 . 1.344(3)
N3 C1 . 1.350(3)
N1 H1A . 0.91
N1 H1B . 0.91
N1 H1C . 0.91
N2 H2A . 0.91
N2 H2B . 0.91
N2 H2C . 0.91
C4 C5 . 1.387(3)
C4 C3 . 1.387(4)
C4 H4 . 0.95
C5 H5 . 0.95
C3 C2 . 1.386(4)
C3 H3 . 0.95
C2 C1 . 1.381(3)
C2 H2 . 0.95
C1 H1 . 0.95
O3 H20 . 0.77(4)
O3 H21 . 0.87(4)

loop_
_geom_torsion_atom_site_label_1
_geom_torsion_atom_site_label_2
_geom_torsion_atom_site_label_3
_geom_torsion_atom_site_label_4
_geom_torsion
_geom_torsion_site_symmetry_1
N1 Ru1 S1 O1 -45.92(4) .
N1 Ru1 S1 O1 45.92(4) 7_655
N3 Ru1 S1 O1 180.000(6) .
N2 Ru1 S1 O1 133.51(4) 7_655
N2 Ru1 S1 O1 -133.51(4) .
N1 Ru1 S1 O2 134.08(4) .
N1 Ru1 S1 O2 -134.08(4) 7_655
N3 Ru1 S1 O2 0.000(7) .
N2 Ru1 S1 O2 -46.49(4) 7_655
N2 Ru1 S1 O2 46.49(4) .
S1 Ru1 N3 C5 180.00(3) .
N1 Ru1 N3 C5 45.88(4) .
N1 Ru1 N3 C5 -45.88(4) 7_655
N2 Ru1 N3 C5 -133.47(4) 7_655
N2 Ru1 N3 C5 133.47(4) .
S1 Ru1 N3 C1 0.00(3) .
N1 Ru1 N3 C1 -134.12(4) .
N1 Ru1 N3 C1 134.12(4) 7_655
N2 Ru1 N3 C1 46.53(4) 7_655
N2 Ru1 N3 C1 -46.53(4) .
C1 N3 C5 C4 0.000(2) .
Ru1 N3 C5 C4 180.0000(10) .
C3 C4 C5 N3 0.000(2) .
C5 C4 C3 C2 0.000(2) .
C4 C3 C2 C1 0.000(2) .
C5 N3 C1 C2 0.000(2) .
Ru1 N3 C1 C2 180.0000(10) .
C3 C2 C1 N3 0.000(2) .
